data_4305938
loop_
_publ_author_name
'Yuanyuan Pang'
'Shuxin Cui'
'Bo Li'
'Jingping Zhang'
'Yu Wang'
'Hong Zhang'

_publ_section_title
;
Metal-Dependent Assembly of a Helical-[Co3L3] Cluster versus a Meso-[Cu2L2]
Cluster with O,N,N',O'-Schiff Base Ligand: Structures and Magnetic
Properties
;
_journal_name_full 'Inorganic Chemistry'
_journal_page_first 10317
_journal_page_last 10324
_journal_paper_doi 10.1021/ic800856m
_journal_volume 47
_journal_year 2008
_chemical_formula_sum 'C40 H30 Cl4 Cu2 N6 O4'
_chemical_formula_weight 927.58
_chemical_name_systematic
; 
 ? 
;
_space_group_IT_number 15
_symmetry_cell_setting monoclinic
_symmetry_space_group_name_Hall '-C 2yc'
_symmetry_space_group_name_H-M 'C 1 2/c 1'
_atom_sites_solution_hydrogens geom
_atom_sites_solution_primary direct
_atom_sites_solution_secondary difmap
_audit_creation_method SHELXL-97
_cell_angle_alpha 90.00
_cell_angle_beta 113.3310(10)
_cell_angle_gamma 90.00
_cell_formula_units_Z 4
_cell_length_a 15.9894(13)
_cell_length_b 14.3341(12)
_cell_length_c 18.1981(15)
_cell_measurement_reflns_used 'full-matrix least-squares techniques'
_cell_measurement_temperature 153(2)
_cell_measurement_theta_max 26.04
_cell_measurement_theta_min 1.99
_cell_volume 3829.8(5)
_computing_structure_refinement 'SHELXL-97 (Sheldrick, 1997)'
_computing_structure_solution 'SHELXS-97 (Sheldrick, 1990)'
_diffrn_ambient_temperature 153(2)
_diffrn_measured_fraction_theta_full 0.998
_diffrn_measured_fraction_theta_max 0.998
_diffrn_measurement_device_type 'CCD area detector'
_diffrn_measurement_method 'phi and omega scans'
_diffrn_radiation_monochromator graphite
_diffrn_radiation_source 'fine-focus sealed tube'
_diffrn_radiation_type MoK\a
_diffrn_radiation_wavelength 0.71073
_diffrn_reflns_av_R_equivalents 0.0276
_diffrn_reflns_av_sigmaI/netI 0.0327
_diffrn_reflns_limit_h_max 19
_diffrn_reflns_limit_h_min -19
_diffrn_reflns_limit_k_max 12
_diffrn_reflns_limit_k_min -17
_diffrn_reflns_limit_l_max 22
_diffrn_reflns_limit_l_min -22
_diffrn_reflns_number 10604
_diffrn_reflns_theta_full 26.04
_diffrn_reflns_theta_max 26.04
_diffrn_reflns_theta_min 1.99
_diffrn_standards_decay_% 0
_exptl_absorpt_coefficient_mu 1.441
_exptl_absorpt_correction_T_max 0.9033
_exptl_absorpt_correction_T_min 0.6890
_exptl_absorpt_correction_type empirical
_exptl_crystal_colour green
_exptl_crystal_density_diffrn 1.609
_exptl_crystal_density_method 'not measured'
_exptl_crystal_description plate
_exptl_crystal_F_000 1880
_exptl_crystal_size_max 0.31
_exptl_crystal_size_mid 0.11
_exptl_crystal_size_min 0.08
_refine_diff_density_max 0.410
_refine_diff_density_min -0.283
_refine_diff_density_rms 0.071
_refine_ls_extinction_method none
_refine_ls_goodness_of_fit_ref 1.036
_refine_ls_hydrogen_treatment none
_refine_ls_matrix_type full
_refine_ls_number_parameters 253
_refine_ls_number_reflns 3796
_refine_ls_number_restraints 0
_refine_ls_restrained_S_all 1.036
_refine_ls_R_factor_all 0.0457
_refine_ls_R_factor_gt 0.0361
_refine_ls_shift/su_max 0.001
_refine_ls_shift/su_mean 0.000
_refine_ls_structure_factor_coef Fsqd
_refine_ls_weighting_details 'calc w=1/[\s^2^(Fo^2^)+(0.0403P)^2^+5.1872P] where P=(Fo^2^+2Fc^2^)/3'
_refine_ls_weighting_scheme calc
_refine_ls_wR_factor_gt 0.0829
_refine_ls_wR_factor_ref 0.0880
_reflns_number_gt 3184
_reflns_number_total 3796
_reflns_threshold_expression >2sigma(I)
_cod_data_source_file ic800856m_si_001_1.cif
_cod_data_source_block 1
_cod_database_code 4305938

loop_
_symmetry_equiv_pos_as_xyz
'x, y, z'
'-x, y, -z+1/2'
'x+1/2, y+1/2, z'
'-x+1/2, y+1/2, -z+1/2'
'-x, -y, -z'
'x, -y, z-1/2'
'-x+1/2, -y+1/2, -z'
'x+1/2, -y+1/2, z-1/2'

loop_
_atom_site_label
_atom_site_type_symbol
_atom_site_fract_x
_atom_site_fract_y
_atom_site_fract_z
_atom_site_U_iso_or_equiv
_atom_site_adp_type
_atom_site_occupancy
_atom_site_symmetry_multiplicity
_atom_site_calc_flag
_atom_site_refinement_flags
_atom_site_disorder_assembly
_atom_site_disorder_group
N2 N 0.12481(13) 0.68049(14) 0.35267(11) 0.0198(4) Uani 1 1 d . . .
C17 C 0.12312(16) 0.59255(17) 0.33623(14) 0.0220(5) Uani 1 1 d . . .
H17 H 0.1302 0.5509 0.3775 0.026 Uiso 1 1 calc R . .
Cu1 Cu 0.13701(2) 0.78001(2) 0.282724(17) 0.02159(11) Uani 1 1 d . . .
O1 O 0.09131(12) 0.88366(12) 0.21303(10) 0.0282(4) Uani 1 1 d . . .
O2 O 0.10291(12) 0.70019(12) 0.19264(10) 0.0264(4) Uani 1 1 d . . .
N1 N 0.22851(13) 0.85531(14) 0.36697(11) 0.0196(4) Uani 1 1 d . . .
N3 N 0.18948(13) 0.65789(14) 0.49291(11) 0.0189(4) Uani 1 1 d . . .
C18 C 0.13243(15) 0.70748(17) 0.43097(14) 0.0197(5) Uani 1 1 d . . .
C9 C 0.33724(16) 0.73006(17) 0.42048(14) 0.0218(5) Uani 1 1 d . . .
H9 H 0.3237 0.7089 0.3687 0.026 Uiso 1 1 calc R . .
C19 C 0.08564(16) 0.78594(17) 0.43790(15) 0.0227(5) Uani 1 1 d . . .
H19 H 0.0456 0.8170 0.3928 0.027 Uiso 1 1 calc R . .
C8 C 0.29542(15) 0.80892(17) 0.43407(14) 0.0190(5) Uani 1 1 d . . .
C1 C 0.10338(16) 0.97140(18) 0.23253(15) 0.0228(5) Uani 1 1 d . . .
C10 C 0.39960(16) 0.68341(18) 0.48578(15) 0.0235(5) Uani 1 1 d . . .
H10 H 0.4312 0.6322 0.4785 0.028 Uiso 1 1 calc R . .
C6 C 0.16681(17) 1.00512(18) 0.30788(14) 0.0226(5) Uani 1 1 d . . .
C5 C 0.17529(18) 1.10217(18) 0.32274(16) 0.0291(6) Uani 1 1 d . . .
H5 H 0.2172 1.1236 0.3717 0.035 Uiso 1 1 calc R . .
C7 C 0.22538(16) 0.94603(18) 0.36933(14) 0.0223(5) Uani 1 1 d . . .
H7 H 0.2654 0.9749 0.4157 0.027 Uiso 1 1 calc R . .
C15 C 0.10474(19) 0.4557(2) 0.25271(17) 0.0329(6) Uani 1 1 d . . .
H15 H 0.1166 0.4194 0.2981 0.040 Uiso 1 1 calc R . .
C11 C 0.09607(16) 0.60968(18) 0.19163(15) 0.0233(5) Uani 1 1 d . . .
C16 C 0.11135(17) 0.55349(18) 0.26054(14) 0.0235(5) Uani 1 1 d . . .
C2 C 0.05128(17) 1.03906(18) 0.17621(15) 0.0266(6) Uani 1 1 d . . .
H2 H 0.0099 1.0196 0.1263 0.032 Uiso 1 1 calc R . .
C12 C 0.07124(18) 0.56271(19) 0.11757(15) 0.0277(6) Uani 1 1 d . . .
H12 H 0.0597 0.5974 0.0714 0.033 Uiso 1 1 calc R . .
C3 C 0.06043(18) 1.13222(19) 0.19357(16) 0.0288(6) Uani 1 1 d . . .
H3 H 0.0240 1.1747 0.1558 0.035 Uiso 1 1 calc R . .
C14 C 0.0813(2) 0.4124(2) 0.18009(17) 0.0352(7) Uani 1 1 d . . .
H14 H 0.0772 0.3478 0.1760 0.042 Uiso 1 1 calc R . .
C13 C 0.06371(19) 0.4679(2) 0.11216(16) 0.0314(6) Uani 1 1 d . . .
H13 H 0.0465 0.4395 0.0624 0.038 Uiso 1 1 calc R . .
C4 C 0.12370(19) 1.16510(19) 0.26717(16) 0.0321(6) Uani 1 1 d . . .
H4 H 0.1303 1.2287 0.2779 0.039 Uiso 1 1 calc R . .
Cl1 Cl 0.12593(6) 0.73842(7) -0.01487(6) 0.0591(3) Uani 1 1 d . . .
C20 C 0.1646(3) 0.8150(3) 0.0685(2) 0.0558(9) Uani 1 1 d . . .
H20A H 0.1244 0.8104 0.0966 0.067 Uiso 1 1 calc R . .
H20B H 0.2251 0.7961 0.1051 0.067 Uiso 1 1 calc R . .
Cl2 Cl 0.16794(9) 0.93092(8) 0.03914(7) 0.0795(3) Uani 1 1 d . . .

loop_
_atom_site_aniso_label
_atom_site_aniso_U_11
_atom_site_aniso_U_22
_atom_site_aniso_U_33
_atom_site_aniso_U_23
_atom_site_aniso_U_13
_atom_site_aniso_U_12
N2 0.0201(10) 0.0219(11) 0.0147(10) -0.0002(8) 0.0040(8) -0.0006(8)
C17 0.0224(12) 0.0224(14) 0.0189(12) 0.0030(10) 0.0059(10) 0.0017(10)
Cu1 0.02697(18) 0.01944(18) 0.01383(16) 0.00050(12) 0.00325(12) -0.00191(12)
O1 0.0372(10) 0.0212(10) 0.0163(9) 0.0021(7) 0.0001(8) -0.0016(8)
O2 0.0386(10) 0.0209(10) 0.0157(9) -0.0014(7) 0.0064(8) -0.0023(8)
N1 0.0210(10) 0.0210(11) 0.0143(10) 0.0018(8) 0.0042(8) -0.0007(8)
N3 0.0200(10) 0.0182(11) 0.0169(10) 0.0007(8) 0.0056(8) -0.0033(8)
C18 0.0184(11) 0.0233(13) 0.0152(12) -0.0012(10) 0.0044(9) -0.0047(9)
C9 0.0232(12) 0.0262(14) 0.0162(12) 0.0001(10) 0.0079(10) -0.0020(10)
C19 0.0206(12) 0.0231(14) 0.0209(13) 0.0034(10) 0.0044(10) 0.0011(10)
C8 0.0184(11) 0.0216(13) 0.0153(11) 0.0016(10) 0.0048(9) -0.0045(9)
C1 0.0244(13) 0.0235(14) 0.0202(12) 0.0022(10) 0.0087(10) -0.0014(10)
C10 0.0212(12) 0.0229(13) 0.0267(13) -0.0013(11) 0.0098(11) 0.0028(10)
C6 0.0254(13) 0.0219(13) 0.0197(12) 0.0005(10) 0.0081(10) -0.0013(10)
C5 0.0336(14) 0.0248(14) 0.0242(14) -0.0010(11) 0.0063(11) -0.0029(11)
C7 0.0232(12) 0.0247(14) 0.0173(12) -0.0014(10) 0.0064(10) -0.0035(10)
C15 0.0441(16) 0.0254(15) 0.0281(14) 0.0025(12) 0.0131(13) 0.0043(12)
C11 0.0202(12) 0.0251(14) 0.0212(13) -0.0023(11) 0.0047(10) -0.0003(10)
C16 0.0268(13) 0.0214(14) 0.0210(13) -0.0025(10) 0.0080(10) 0.0006(10)
C2 0.0304(14) 0.0289(15) 0.0163(12) 0.0042(11) 0.0047(11) -0.0007(11)
C12 0.0317(14) 0.0296(15) 0.0178(12) -0.0014(11) 0.0056(11) 0.0011(11)
C3 0.0309(14) 0.0294(15) 0.0256(14) 0.0110(11) 0.0104(11) 0.0042(11)
C14 0.0512(18) 0.0199(14) 0.0340(16) -0.0050(12) 0.0165(14) 0.0017(12)
C13 0.0360(15) 0.0323(16) 0.0231(14) -0.0098(12) 0.0086(12) 0.0001(12)
C4 0.0425(16) 0.0187(14) 0.0334(15) 0.0018(11) 0.0132(13) -0.0014(11)
Cl1 0.0557(5) 0.0703(6) 0.0500(5) 0.0108(5) 0.0195(4) 0.0032(5)
C20 0.058(2) 0.065(2) 0.0405(19) 0.0168(18) 0.0146(17) 0.0051(18)
Cl2 0.1132(9) 0.0581(7) 0.0709(7) 0.0164(5) 0.0403(7) 0.0173(6)

loop_
_atom_type_symbol
_atom_type_description
_atom_type_scat_dispersion_real
_atom_type_scat_dispersion_imag
_atom_type_scat_source
C C 0.0033 0.0016 'International Tables Vol C Tables 4.2.6.8 and 6.1.1.4'
H H 0.0000 0.0000 'International Tables Vol C Tables 4.2.6.8 and 6.1.1.4'
N N 0.0061 0.0033 'International Tables Vol C Tables 4.2.6.8 and 6.1.1.4'
O O 0.0106 0.0060 'International Tables Vol C Tables 4.2.6.8 and 6.1.1.4'
Cl Cl 0.1484 0.1585 'International Tables Vol C Tables 4.2.6.8 and 6.1.1.4'
Cu Cu 0.3201 1.2651 'International Tables Vol C Tables 4.2.6.8 and 6.1.1.4'

loop_
_geom_angle_atom_site_label_1
_geom_angle_atom_site_label_2
_geom_angle_atom_site_label_3
_geom_angle
_geom_angle_site_symmetry_1
_geom_angle_site_symmetry_3
_geom_angle_publ_flag
C17 N2 C18 118.6(2) . . ?
C17 N2 Cu1 123.64(17) . . ?
C18 N2 Cu1 117.06(16) . . ?
N2 C17 C16 126.0(2) . . ?
N2 C17 H17 117.0 . . ?
C16 C17 H17 117.0 . . ?
O2 Cu1 O1 89.53(7) . . ?
O2 Cu1 N1 151.10(8) . . ?
O1 Cu1 N1 93.54(8) . . ?
O2 Cu1 N2 93.07(8) . . ?
O1 Cu1 N2 152.31(8) . . ?
N1 Cu1 N2 97.29(8) . . ?
C1 O1 Cu1 126.69(16) . . ?
C11 O2 Cu1 127.47(16) . . ?
C7 N1 C8 117.5(2) . . ?
C7 N1 Cu1 123.12(16) . . ?
C8 N1 Cu1 118.95(15) . . ?
C18 N3 C8 116.2(2) . 7_566 ?
N3 C18 C19 124.6(2) . . ?
N3 C18 N2 117.0(2) . . ?
C19 C18 N2 118.3(2) . . ?
C10 C9 C8 118.4(2) . . ?
C10 C9 H9 120.8 . . ?
C8 C9 H9 120.8 . . ?
C18 C19 C10 117.7(2) . 7_566 ?
C18 C19 H19 121.1 . . ?
C10 C19 H19 121.1 7_566 . ?
N3 C8 C9 123.8(2) 7_566 . ?
N3 C8 N1 117.5(2) 7_566 . ?
C9 C8 N1 118.6(2) . . ?
O1 C1 C2 118.9(2) . . ?
O1 C1 C6 124.1(2) . . ?
C2 C1 C6 116.9(2) . . ?
C9 C10 C19 119.1(2) . 7_566 ?
C9 C10 H10 120.4 . . ?
C19 C10 H10 120.4 7_566 . ?
C5 C6 C7 116.9(2) . . ?
C5 C6 C1 119.6(2) . . ?
C7 C6 C1 123.4(2) . . ?
C4 C5 C6 121.7(2) . . ?
C4 C5 H5 119.1 . . ?
C6 C5 H5 119.1 . . ?
N1 C7 C6 126.3(2) . . ?
N1 C7 H7 116.9 . . ?
C6 C7 H7 116.9 . . ?
C14 C15 C16 121.9(3) . . ?
C14 C15 H15 119.0 . . ?
C16 C15 H15 119.0 . . ?
O2 C11 C12 118.5(2) . . ?
O2 C11 C16 124.5(2) . . ?
C12 C11 C16 117.0(2) . . ?
C15 C16 C11 119.5(2) . . ?
C15 C16 C17 117.6(2) . . ?
C11 C16 C17 122.5(2) . . ?
C3 C2 C1 121.5(2) . . ?
C3 C2 H2 119.2 . . ?
C1 C2 H2 119.2 . . ?
C13 C12 C11 121.7(3) . . ?
C13 C12 H12 119.1 . . ?
C11 C12 H12 119.1 . . ?
C2 C3 C4 121.3(2) . . ?
C2 C3 H3 119.3 . . ?
C4 C3 H3 119.3 . . ?
C15 C14 C13 118.5(3) . . ?
C15 C14 H14 120.8 . . ?
C13 C14 H14 120.8 . . ?
C12 C13 C14 121.3(2) . . ?
C12 C13 H13 119.3 . . ?
C14 C13 H13 119.3 . . ?
C5 C4 C3 118.8(3) . . ?
C5 C4 H4 120.6 . . ?
C3 C4 H4 120.6 . . ?
Cl2 C20 Cl1 111.61(18) . . ?
Cl2 C20 H20A 109.3 . . ?
Cl1 C20 H20A 109.3 . . ?
Cl2 C20 H20B 109.3 . . ?
Cl1 C20 H20B 109.3 . . ?
H20A C20 H20B 108.0 . . ?

loop_
_geom_bond_atom_site_label_1
_geom_bond_atom_site_label_2
_geom_bond_distance
_geom_bond_site_symmetry_2
_geom_bond_publ_flag
N2 C17 1.293(3) . ?
N2 C18 1.434(3) . ?
N2 Cu1 1.972(2) . ?
C17 C16 1.429(3) . ?
C17 H17 0.9300 . ?
Cu1 O2 1.8936(17) . ?
Cu1 O1 1.9015(17) . ?
Cu1 N1 1.9695(19) . ?
O1 C1 1.300(3) . ?
O2 C11 1.302(3) . ?
N1 C7 1.303(3) . ?
N1 C8 1.429(3) . ?
N3 C18 1.339(3) . ?
N3 C8 1.340(3) 7_566 ?
C18 C19 1.384(3) . ?
C9 C10 1.384(3) . ?
C9 C8 1.385(3) . ?
C9 H9 0.9300 . ?
C19 C10 1.385(3) 7_566 ?
C19 H19 0.9300 . ?
C8 N3 1.340(3) 7_566 ?
C1 C2 1.417(3) . ?
C1 C6 1.429(3) . ?
C10 C19 1.385(3) 7_566 ?
C10 H10 0.9300 . ?
C6 C5 1.413(4) . ?
C6 C7 1.420(3) . ?
C5 C4 1.362(4) . ?
C5 H5 0.9300 . ?
C7 H7 0.9300 . ?
C15 C14 1.371(4) . ?
C15 C16 1.409(4) . ?
C15 H15 0.9300 . ?
C11 C12 1.415(3) . ?
C11 C16 1.428(3) . ?
C2 C3 1.367(4) . ?
C2 H2 0.9300 . ?
C12 C13 1.364(4) . ?
C12 H12 0.9300 . ?
C3 C4 1.402(4) . ?
C3 H3 0.9300 . ?
C14 C13 1.401(4) . ?
C14 H14 0.9300 . ?
C13 H13 0.9300 . ?
C4 H4 0.9300 . ?
Cl1 C20 1.773(4) . ?
C20 Cl2 1.753(4) . ?
C20 H20A 0.9700 . ?
C20 H20B 0.9700 . ?

loop_
_geom_torsion_atom_site_label_1
_geom_torsion_atom_site_label_2
_geom_torsion_atom_site_label_3
_geom_torsion_atom_site_label_4
_geom_torsion
_geom_torsion_site_symmetry_1
_geom_torsion_site_symmetry_2
_geom_torsion_site_symmetry_3
_geom_torsion_site_symmetry_4
_geom_torsion_publ_flag
C18 N2 C17 C16 176.7(2) . . . . ?
Cu1 N2 C17 C16 -13.3(3) . . . . ?
C17 N2 Cu1 O2 17.9(2) . . . . ?
C18 N2 Cu1 O2 -172.03(16) . . . . ?
C17 N2 Cu1 O1 112.7(2) . . . . ?
C18 N2 Cu1 O1 -77.2(2) . . . . ?
C17 N2 Cu1 N1 -135.09(19) . . . . ?
C18 N2 Cu1 N1 35.01(17) . . . . ?
O2 Cu1 O1 C1 -168.7(2) . . . . ?
N1 Cu1 O1 C1 -17.4(2) . . . . ?
N2 Cu1 O1 C1 95.6(2) . . . . ?
O1 Cu1 O2 C11 -165.0(2) . . . . ?
N1 Cu1 O2 C11 98.6(2) . . . . ?
N2 Cu1 O2 C11 -12.5(2) . . . . ?
O2 Cu1 N1 C7 112.0(2) . . . . ?
O1 Cu1 N1 C7 16.6(2) . . . . ?
N2 Cu1 N1 C7 -137.90(19) . . . . ?
O2 Cu1 N1 C8 -75.8(2) . . . . ?
O1 Cu1 N1 C8 -171.27(17) . . . . ?
N2 Cu1 N1 C8 34.27(18) . . . . ?
C8 N3 C18 C19 -3.6(3) 7_566 . . . ?
C8 N3 C18 N2 171.8(2) 7_566 . . . ?
C17 N2 C18 N3 40.4(3) . . . . ?
Cu1 N2 C18 N3 -130.18(19) . . . . ?
C17 N2 C18 C19 -143.8(2) . . . . ?
Cu1 N2 C18 C19 45.6(3) . . . . ?
N3 C18 C19 C10 1.5(4) . . . 7_566 ?
N2 C18 C19 C10 -173.9(2) . . . 7_566 ?
C10 C9 C8 N3 -1.2(4) . . . 7_566 ?
C10 C9 C8 N1 -177.7(2) . . . . ?
C7 N1 C8 N3 39.6(3) . . . 7_566 ?
Cu1 N1 C8 N3 -133.00(18) . . . 7_566 ?
C7 N1 C8 C9 -143.7(2) . . . . ?
Cu1 N1 C8 C9 43.7(3) . . . . ?
Cu1 O1 C1 C2 -168.84(18) . . . . ?
Cu1 O1 C1 C6 11.4(4) . . . . ?
C8 C9 C10 C19 3.4(4) . . . 7_566 ?
O1 C1 C6 C5 179.4(2) . . . . ?
C2 C1 C6 C5 -0.4(4) . . . . ?
O1 C1 C6 C7 1.5(4) . . . . ?
C2 C1 C6 C7 -178.2(2) . . . . ?
C7 C6 C5 C4 178.7(2) . . . . ?
C1 C6 C5 C4 0.7(4) . . . . ?
C8 N1 C7 C6 177.3(2) . . . . ?
Cu1 N1 C7 C6 -10.4(3) . . . . ?
C5 C6 C7 N1 -179.5(2) . . . . ?
C1 C6 C7 N1 -1.6(4) . . . . ?
Cu1 O2 C11 C12 -178.64(17) . . . . ?
Cu1 O2 C11 C16 1.8(4) . . . . ?
C14 C15 C16 C11 -1.9(4) . . . . ?
C14 C15 C16 C17 171.1(3) . . . . ?
O2 C11 C16 C15 -178.0(2) . . . . ?
C12 C11 C16 C15 2.4(4) . . . . ?
O2 C11 C16 C17 9.3(4) . . . . ?
C12 C11 C16 C17 -170.3(2) . . . . ?
N2 C17 C16 C15 -175.5(2) . . . . ?
N2 C17 C16 C11 -2.6(4) . . . . ?
O1 C1 C2 C3 179.4(2) . . . . ?
C6 C1 C2 C3 -0.8(4) . . . . ?
O2 C11 C12 C13 179.3(2) . . . . ?
C16 C11 C12 C13 -1.1(4) . . . . ?
C1 C2 C3 C4 1.8(4) . . . . ?
C16 C15 C14 C13 0.1(4) . . . . ?
C11 C12 C13 C14 -0.8(4) . . . . ?
C15 C14 C13 C12 1.3(4) . . . . ?
C6 C5 C4 C3 0.2(4) . . . . ?
C2 C3 C4 C5 -1.5(4) . . . . ?
